data_2311812
loop_
_publ_author_name
'Hennings, Erik'
'Schmidt, Horst'
'Voigt, Wolfgang'

_publ_section_title
;
 Crystal structures of hydrates of simple inorganic salts. II. Water-rich
 calcium bromide and iodide hydrates: CaBr2 &#x00B7; 9H2O, CaI2 &#x00B7;
 8H2O, CaI2 &#x00B7; 7H2O and CaI2 &#x00B7; 6.5H2O.
;
_journal_coeditor_code QS3039
_journal_issue 'Pt 9'
_journal_name_full 'Acta crystallographica. Section C, Structural chemistry'
_journal_page_first 876
_journal_page_last 881
_journal_paper_doi 10.1107/S2053229614018002
_journal_volume 70
_journal_year 2014
_chemical_formula_iupac 'Ca I2, 6.5H2 O'
_chemical_formula_moiety 'Ca 2+, 2(I -), 6.5(H2 O)'
_chemical_formula_sum 'Ca H13 I2 O6.5'
_chemical_formula_weight 200.99
_chemical_name_common 'calcium iodide 6.5 hydrate'
_chemical_name_systematic
;
Calcium iodide 6.5-hydrate
;
_space_group_crystal_system monoclinic
_space_group_IT_number 15
_space_group_name_Hall '-C 2yc'
_space_group_name_H-M_alt 'C 1 2/c 1'
_atom_sites_solution_hydrogens difmap
_audit_creation_method SHELXL-2013
_cell_angle_alpha 90
_cell_angle_beta 111.045(12)
_cell_angle_gamma 90
_cell_formula_units_Z 8
_cell_length_a 16.466(3)
_cell_length_b 8.2919(11)
_cell_length_c 17.947(3)
_cell_measurement_reflns_used 4977
_cell_measurement_temperature 153.0(10)
_cell_measurement_theta_max 29.63
_cell_measurement_theta_min 2.80
_cell_volume 2286.9(7)
_computing_cell_refinement 'X-AREA (Stoe & Cie, 2009)'
_computing_data_collection 'X-AREA (Stoe & Cie, 2009)'
_computing_data_reduction 'X-RED (Stoe & Cie, 2009)'
_computing_molecular_graphics 'SHELXL2012 (Sheldrick, 2008)'
_computing_publication_material 'SHELXL2012 (Sheldrick, 2008)'
_computing_structure_refinement 'SHELXL2012 (Sheldrick, 2008)'
_computing_structure_solution 'SHELXS97 (Sheldrick, 2008)'
_diffrn_ambient_temperature 153.0(10)
_diffrn_detector_area_resol_mean 6.67
_diffrn_measured_fraction_theta_full 0.988
_diffrn_measured_fraction_theta_max 0.991
_diffrn_measurement_device_type 'Stoe IPDS 2'
_diffrn_measurement_method 'rotation method'
_diffrn_radiation_type MoK\a
_diffrn_radiation_wavelength 0.71073
_diffrn_reflns_av_R_equivalents 0.0814
_diffrn_reflns_limit_h_max 21
_diffrn_reflns_limit_h_min -21
_diffrn_reflns_limit_k_max 10
_diffrn_reflns_limit_k_min -10
_diffrn_reflns_limit_l_max 23
_diffrn_reflns_limit_l_min -23
_diffrn_reflns_number 2626
_diffrn_reflns_theta_full 25.242
_diffrn_reflns_theta_max 27.496
_diffrn_reflns_theta_min 2.432
_exptl_absorpt_coefficient_mu 5.930
_exptl_absorpt_correction_T_max 0.6980
_exptl_absorpt_correction_T_min 0.1360
_exptl_absorpt_correction_type integration
_exptl_absorpt_process_details '(Coppens, 1970)'
_exptl_crystal_colour colourless
_exptl_crystal_density_diffrn 2.387
_exptl_crystal_density_method 'not measured'
_exptl_crystal_description plate
_exptl_crystal_F_000 1528
_exptl_crystal_size_max 0.5395
_exptl_crystal_size_mid 0.3000
_exptl_crystal_size_min 0.0605
_refine_diff_density_max 0.953
_refine_diff_density_min -1.178
_refine_ls_extinction_coef 0.00069(7)
_refine_ls_extinction_expression Fc^*^=kFc[1+0.001xFc^2^\l^3^/sin(2\q)]^-1/4^
_refine_ls_extinction_method 'SHELXL2012 (Sheldrick, 2008)'
_refine_ls_goodness_of_fit_ref 1.111
_refine_ls_hydrogen_treatment refall
_refine_ls_matrix_type full
_refine_ls_number_parameters 140
_refine_ls_number_reflns 2603
_refine_ls_number_restraints 18
_refine_ls_restrained_S_all 1.108
_refine_ls_R_factor_all 0.0304
_refine_ls_R_factor_gt 0.0260
_refine_ls_shift/su_max 0.001
_refine_ls_shift/su_mean 0.000
_refine_ls_structure_factor_coef Fsqd
_refine_ls_weighting_details 'w=1/[\s^2^(Fo^2^)+(0.0397P)^2^+14.5175P] where P=(Fo^2^+2Fc^2^)/3'
_refine_ls_weighting_scheme calc
_refine_ls_wR_factor_gt 0.0690
_refine_ls_wR_factor_ref 0.0717
_reflns_number_gt 2329
_reflns_number_total 2603
_reflns_threshold_expression I>2\s(I)
_cod_data_source_file qs3039sup1.cif
_cod_data_source_block CaI2_6H2O_153K
_cod_original_sg_symbol_H-M 'C 2/c'
_cod_original_formula_sum 'Ca1 H13 I2 O6.5'
_cod_database_code 2311812
_shelx_space_group_comment
;
The symmetry employed for this shelxl refinement is uniquely defined
by the following loop, which should always be used as a source of
symmetry information in preference to the above space-group names.
They are only intended as comments.
;
_shelxl_version_number 2.013

loop_
_space_group_symop_operation_xyz
'x, y, z'
'-x, y, -z+1/2'
'x+1/2, y+1/2, z'
'-x+1/2, y+1/2, -z+1/2'
'-x, -y, -z'
'x, -y, z-1/2'
'-x+1/2, -y+1/2, -z'
'x+1/2, -y+1/2, z-1/2'

loop_
_atom_site_type_symbol
_atom_site_label
_atom_site_fract_x
_atom_site_fract_y
_atom_site_fract_z
_atom_site_U_iso_or_equiv
_atom_site_adp_type
_atom_site_calc_flag
_atom_site_occupancy
I I1 0.18634(2) 0.68576(3) 0.09222(2) 0.01950(10) Uani d 1
I I2 0.05829(2) 0.18735(3) 0.13858(2) 0.02066(10) Uani d 1
Ca Ca1 0.39445(4) 0.20464(8) 0.15575(4) 0.01167(15) Uani d 1
O O1 0.30981(19) 0.3519(4) 0.22079(17) 0.0200(6) Uani d 1
O O2 0.44427(18) 0.0993(3) 0.29529(16) 0.0153(5) Uani d 1
O O3 0.5000 0.3963(4) 0.2500 0.0137(7) Uani d 1
O O4 0.36041(19) 0.4564(3) 0.07631(18) 0.0200(6) Uani d 1
O O5 0.24556(18) 0.1607(4) 0.08098(18) 0.0220(6) Uani d 1
O O6 0.4276(2) 0.1424(4) 0.03938(18) 0.0236(6) Uani d 1
O O7 0.38139(19) -0.0824(3) 0.1467(2) 0.0230(6) Uani d 1
H H6A 0.413(5) 0.060(5) 0.013(3) 0.06(2) Uiso d 1
H H3A 0.520(3) 0.455(5) 0.224(3) 0.029(14) Uiso d 1
H H4B 0.405(2) 0.503(6) 0.078(4) 0.048(19) Uiso d 1
H H4A 0.329(3) 0.524(5) 0.085(4) 0.040(17) Uiso d 1
H H1B 0.302(3) 0.348(7) 0.2634(17) 0.033(15) Uiso d 1
H H5A 0.209(4) 0.173(10) 0.102(5) 0.08(3) Uiso d 1
H H6B 0.446(4) 0.206(5) 0.014(3) 0.037(17) Uiso d 1
H H5B 0.214(3) 0.126(8) 0.0375(19) 0.041(17) Uiso d 1
H H7A 0.3327(12) -0.122(5) 0.129(3) 0.027(14) Uiso d 1
H H7B 0.416(2) -0.152(4) 0.147(3) 0.034(16) Uiso d 1
H H1A 0.275(4) 0.418(7) 0.193(3) 0.06(2) Uiso d 1
H H2A 0.423(4) 0.136(5) 0.326(3) 0.033(15) Uiso d 1
H H2B 0.443(4) 0.0005(13) 0.299(3) 0.043(18) Uiso d 1

loop_
_atom_site_aniso_label
_atom_site_aniso_U_11
_atom_site_aniso_U_22
_atom_site_aniso_U_33
_atom_site_aniso_U_12
_atom_site_aniso_U_13
_atom_site_aniso_U_23
I1 0.01961(15) 0.02108(15) 0.02089(15) -0.00331(9) 0.01099(10) -0.00263(9)
I2 0.02118(15) 0.01815(15) 0.02717(16) 0.00126(9) 0.01415(11) 0.00527(9)
Ca1 0.0107(3) 0.0124(3) 0.0114(3) -0.0003(2) 0.0033(3) -0.0005(2)
O1 0.0228(14) 0.0227(14) 0.0167(14) 0.0058(11) 0.0097(12) 0.0014(11)
O2 0.0177(12) 0.0161(13) 0.0145(12) 0.0020(10) 0.0087(10) 0.0021(10)
O3 0.0178(17) 0.0088(16) 0.0150(17) 0.000 0.0066(14) 0.000
O4 0.0204(13) 0.0164(13) 0.0231(14) 0.0008(11) 0.0076(11) 0.0008(11)
O5 0.0128(13) 0.0322(16) 0.0193(14) -0.0016(12) 0.0035(11) -0.0052(12)
O6 0.0312(16) 0.0253(15) 0.0177(14) 0.0001(13) 0.0130(12) -0.0005(12)
O7 0.0189(13) 0.0146(13) 0.0352(16) -0.0022(11) 0.0094(12) -0.0038(12)

loop_
_atom_type_symbol
_atom_type_description
_atom_type_scat_dispersion_real
_atom_type_scat_dispersion_imag
_atom_type_scat_source
Ca Ca 0.2262 0.3064 'International Tables Vol C Tables 4.2.6.8 and 6.1.1.4'
I I -0.4742 1.8119 'International Tables Vol C Tables 4.2.6.8 and 6.1.1.4'
O O 0.0106 0.0060 'International Tables Vol C Tables 4.2.6.8 and 6.1.1.4'
H H 0.0000 0.0000 'International Tables Vol C Tables 4.2.6.8 and 6.1.1.4'

loop_
_geom_angle_atom_site_label_1
_geom_angle_atom_site_label_2
_geom_angle_atom_site_label_3
_geom_angle_site_symmetry_1
_geom_angle_site_symmetry_3
_geom_angle
O5 Ca1 O7 . . 76.00(11)
O5 Ca1 O6 . . 89.24(11)
O7 Ca1 O6 . . 76.68(11)
O5 Ca1 O1 . . 72.22(10)
O7 Ca1 O1 . . 118.52(11)
O6 Ca1 O1 . . 150.66(11)
O5 Ca1 O4 . . 80.14(11)
O7 Ca1 O4 . . 143.53(11)
O6 Ca1 O4 . . 75.82(10)
O1 Ca1 O4 . . 78.68(10)
O5 Ca1 O2 . . 114.58(10)
O7 Ca1 O2 . . 73.08(10)
O6 Ca1 O2 . . 134.69(10)
O1 Ca1 O2 . . 74.56(9)
O4 Ca1 O2 . . 142.89(10)
O5 Ca1 O3 . . 143.80(10)
O7 Ca1 O3 . . 134.44(10)
O6 Ca1 O3 . . 113.84(9)
O1 Ca1 O3 . . 74.76(8)
O4 Ca1 O3 . . 79.23(9)
O2 Ca1 O3 . . 69.31(8)
O5 Ca1 O2 . 2_655 148.90(10)
O7 Ca1 O2 . 2_655 75.37(9)
O6 Ca1 O2 . 2_655 72.59(10)
O1 Ca1 O2 . 2_655 133.45(9)
O4 Ca1 O2 . 2_655 117.72(9)
O2 Ca1 O2 . 2_655 67.66(10)
O3 Ca1 O2 . 2_655 67.23(8)
O5 Ca1 Ca1 . 2_655 156.41(8)
O7 Ca1 Ca1 . 2_655 95.15(8)
O6 Ca1 Ca1 . 2_655 110.26(9)
O1 Ca1 Ca1 . 2_655 93.99(7)
O4 Ca1 Ca1 . 2_655 116.64(7)
O2 Ca1 Ca1 . 2_655 42.03(6)
O3 Ca1 Ca1 . 2_655 39.29(6)
O2 Ca1 Ca1 2_655 2_655 39.48(6)
Ca1 O2 Ca1 . 2_655 98.49(9)
Ca1 O3 Ca1 2_655 . 101.41(13)

loop_
_geom_bond_atom_site_label_1
_geom_bond_atom_site_label_2
_geom_bond_site_symmetry_2
_geom_bond_distance
_geom_bond_publ_flag
Ca1 O1 . 2.442(3) y
Ca1 O2 . 2.496(3) y
Ca1 O2 2_655 2.629(3) y
Ca1 O3 . 2.509(2) y
Ca1 O4 . 2.476(3) y
Ca1 O5 . 2.363(3) y
Ca1 O6 . 2.397(3) y
Ca1 O7 . 2.390(3) y
Ca1 Ca1 2_655 3.8834(16) ?
O2 Ca1 2_655 2.629(3) ?
O3 Ca1 2_655 2.509(2) ?
